data_4065169
loop_
_publ_author_name
'Coe, Benjamin J.'
'Fielden, John'
'Foxon, Simon P.'
'Asselberghs, Inge'
'Clays, Koen'
'Van Cleuvenbergen, Stijn'
'Brunschwig, Bruce S.'

_publ_section_title
;
 Ferrocenyl Diquat Derivatives: Nonlinear Optical Activity, Multiple Redox
 States, and Unusual Reactivity
;
_journal_issue 21
_journal_name_full Organometallics
_journal_page_first 5731
_journal_paper_doi 10.1021/om200604f
_journal_volume 30
_journal_year 2011
_chemical_formula_moiety 'C36 H32 Fe2 N2, 3(C3 H6 O), 2(F6 P)'
_chemical_formula_sum 'C45 H50 F12 Fe2 N2 O3 P2'
_chemical_formula_weight 1068.51
_space_group_IT_number 15
_symmetry_cell_setting monoclinic
_symmetry_space_group_name_Hall '-C 2yc'
_symmetry_space_group_name_H-M 'C 1 2/c 1'
_atom_sites_solution_hydrogens geom
_atom_sites_solution_primary direct
_atom_sites_solution_secondary difmap
_audit_creation_method SHELXL-97
_cell_angle_alpha 90.00
_cell_angle_beta 109.318(3)
_cell_angle_gamma 90.00
_cell_formula_units_Z 4
_cell_length_a 30.310(4)
_cell_length_b 9.5057(7)
_cell_length_c 17.0926(10)
_cell_measurement_reflns_used 4364
_cell_measurement_temperature 100(2)
_cell_measurement_theta_max 28.3686
_cell_measurement_theta_min 2.6994
_cell_volume 4647.4(8)
_computing_cell_refinement
;
CrysAlis RED, Oxford Diffraction Ltd.,
Version 1.171.32.4 (release 27-04-2006 CrysAlis171 .NET)
(compiled Apr 27 2007,17:53:11)
;
_computing_data_collection
;
CrysAlis CCD, Oxford Diffraction Ltd.,
Version 1.171.32.4 (release 27-04-2006 CrysAlis171 .NET)
(compiled Apr 27 2007,17:53:11)
;
_computing_data_reduction
;
CrysAlis RED, Oxford Diffraction Ltd.,
Version 1.171.32.4 (release 27-04-2006 CrysAlis171 .NET)
(compiled Apr 27 2007,17:53:11)
;
_computing_molecular_graphics 'SHELXTL (Bruker, 2001)'
_computing_publication_material 'SHELXL-97 (Sheldrick, 1997)'
_computing_structure_refinement 'SHELXL-97 (Sheldrick, 1997)'
_computing_structure_solution 'SHELXS-97 (Sheldrick, 1990)'
_diffrn_ambient_temperature 100(2)
_diffrn_detector_area_resol_mean 8.3367
_diffrn_measured_fraction_theta_full 0.981
_diffrn_measured_fraction_theta_max 0.981
_diffrn_measurement_device_type 'Oxford Diffraction Xcalibur 2'
_diffrn_measurement_method 'omega and phi scans'
_diffrn_radiation_monochromator graphite
_diffrn_radiation_source 'Enhance Mo X-ray Source'
_diffrn_radiation_type MoK\a
_diffrn_radiation_wavelength 0.71073
_diffrn_reflns_av_R_equivalents 0.0574
_diffrn_reflns_av_sigmaI/netI 0.0666
_diffrn_reflns_limit_h_max 35
_diffrn_reflns_limit_h_min -36
_diffrn_reflns_limit_k_max 10
_diffrn_reflns_limit_k_min -11
_diffrn_reflns_limit_l_max 20
_diffrn_reflns_limit_l_min -20
_diffrn_reflns_number 11078
_diffrn_reflns_theta_full 25.04
_diffrn_reflns_theta_max 25.04
_diffrn_reflns_theta_min 2.70
_exptl_absorpt_coefficient_mu 0.784
_exptl_absorpt_correction_T_max 1.00000
_exptl_absorpt_correction_T_min 0.70499
_exptl_absorpt_correction_type multi-scan
_exptl_absorpt_process_details
;
CrysAlis RED, Oxford Diffraction Ltd.,
Version 1.171.32.4 (release 27-04-2006 CrysAlis171 .NET)
(compiled Apr 27 2007,17:53:11)
Empirical absorption correction using spherical harmonics,
 implemented in SCALE3 ABSPACK scaling algorithm.
;
_exptl_crystal_colour 'dark green'
_exptl_crystal_density_diffrn 1.527
_exptl_crystal_density_method 'not measured'
_exptl_crystal_description lath
_exptl_crystal_F_000 2192
_exptl_crystal_size_max 0.30
_exptl_crystal_size_mid 0.18
_exptl_crystal_size_min 0.10
_refine_diff_density_max 1.224
_refine_diff_density_min -0.672
_refine_diff_density_rms 0.090
_refine_ls_extinction_method none
_refine_ls_goodness_of_fit_ref 1.080
_refine_ls_hydrogen_treatment constr
_refine_ls_matrix_type full
_refine_ls_number_parameters 467
_refine_ls_number_reflns 4031
_refine_ls_number_restraints 327
_refine_ls_restrained_S_all 1.047
_refine_ls_R_factor_all 0.1367
_refine_ls_R_factor_gt 0.0864
_refine_ls_shift/su_max 0.000
_refine_ls_shift/su_mean 0.000
_refine_ls_structure_factor_coef Fsqd
_refine_ls_weighting_details 'calc w=1/[\s^2^(Fo^2^)+(0.0610P)^2^+44.0490P] where P=(Fo^2^+2Fc^2^)/3'
_refine_ls_weighting_scheme calc
_refine_ls_wR_factor_gt 0.1851
_refine_ls_wR_factor_ref 0.2097
_reflns_number_gt 2516
_reflns_number_total 4031
_reflns_threshold_expression >2sigma(I)
_cod_data_source_file om200604f_si_002.cif
_cod_data_source_block '[5][PF6]2.3Me2CO'
_cod_original_cell_volume 4647.5(7)
_cod_original_sg_symbol_H-M C2/c
_cod_database_code 4065169

loop_
_symmetry_equiv_pos_as_xyz
'x, y, z'
'-x, y, -z+1/2'
'x+1/2, y+1/2, z'
'-x+1/2, y+1/2, -z+1/2'
'-x, -y, -z'
'x, -y, z-1/2'
'-x+1/2, -y+1/2, -z'
'x+1/2, -y+1/2, z-1/2'

loop_
_atom_site_label
_atom_site_type_symbol
_atom_site_fract_x
_atom_site_fract_y
_atom_site_fract_z
_atom_site_U_iso_or_equiv
_atom_site_adp_type
_atom_site_occupancy
_atom_site_symmetry_multiplicity
_atom_site_calc_flag
_atom_site_refinement_flags
_atom_site_disorder_assembly
_atom_site_disorder_group
C1 C 0.1964(9) 0.213(4) 0.2127(17) 0.076(6) Uani 0.36(2) 1 d PDU A 1
H1 H 0.1899 0.1765 0.2626 0.091 Uiso 0.36(2) 1 calc PR A 1
C2 C 0.1905(17) 0.350(3) 0.183(3) 0.073(7) Uani 0.36(2) 1 d PDU A 1
H2 H 0.1789 0.4295 0.2085 0.088 Uiso 0.36(2) 1 calc PR A 1
C3 C 0.1964(14) 0.354(4) 0.101(2) 0.080(7) Uani 0.36(2) 1 d PDU A 1
H3 H 0.1953 0.4397 0.0665 0.096 Uiso 0.36(2) 1 calc PR A 1
C4 C 0.214(4) 0.223(5) 0.092(4) 0.081(7) Uani 0.36(2) 1 d PDU A 1
H4 H 0.2257 0.1942 0.0457 0.097 Uiso 0.36(2) 1 calc PR A 1
C5 C 0.2139(19) 0.138(4) 0.159(3) 0.075(8) Uani 0.36(2) 1 d PDU A 1
H5 H 0.2215 0.0351 0.1645 0.091 Uiso 0.36(2) 1 calc PR A 1
C1A C 0.1966(7) 0.295(2) 0.1910(12) 0.065(4) Uani 0.64(2) 1 d PDU A 2
H1A H 0.1939 0.2989 0.2476 0.078 Uiso 0.64(2) 1 calc PR A 2
C2A C 0.1873(5) 0.4041(15) 0.1342(14) 0.069(5) Uani 0.64(2) 1 d PDU A 2
H2A H 0.1740 0.4977 0.1411 0.083 Uiso 0.64(2) 1 calc PR A 2
C3A C 0.1978(6) 0.3577(18) 0.0606(13) 0.071(4) Uani 0.64(2) 1 d PDU A 2
H3A H 0.1930 0.4121 0.0084 0.085 Uiso 0.64(2) 1 calc PR A 2
C4A C 0.2155(18) 0.222(3) 0.0781(19) 0.067(4) Uani 0.64(2) 1 d PDU A 2
H4A H 0.2262 0.1611 0.0403 0.081 Uiso 0.64(2) 1 calc PR A 2
C5A C 0.2152(9) 0.1853(19) 0.1578(13) 0.063(4) Uani 0.64(2) 1 d PDU A 2
H5A H 0.2272 0.0946 0.1867 0.076 Uiso 0.64(2) 1 calc PR A 2
C6 C 0.0916(2) 0.1407(7) 0.1079(5) 0.0559(19) Uani 1 1 d . A .
H6 H 0.0900 0.1163 0.1638 0.067 Uiso 1 1 calc R . .
C7 C 0.1077(2) 0.0481(7) 0.0584(5) 0.0514(18) Uani 1 1 d . A .
H7 H 0.1182 -0.0512 0.0723 0.062 Uiso 1 1 calc R . .
C8 C 0.1066(2) 0.1214(9) -0.0133(5) 0.061(2) Uani 1 1 d . A .
H8 H 0.1153 0.0846 -0.0610 0.074 Uiso 1 1 calc R . .
C9 C 0.0893(2) 0.2585(8) -0.0049(6) 0.074(3) Uani 1 1 d . A .
H9 H 0.0846 0.3359 -0.0464 0.088 Uiso 1 1 calc R . .
C10 C 0.0796(2) 0.2690(8) 0.0706(5) 0.061(2) Uani 1 1 d . A .
C11 C 0.0612(2) 0.3946(8) 0.1094(5) 0.0568(19) Uani 1 1 d . . .
H11 H 0.0569 0.3820 0.1615 0.068 Uiso 1 1 calc R . .
C12 C 0.0523(3) 0.5095(10) 0.0750(5) 0.069(2) Uani 1 1 d . . .
H12 H 0.0570 0.5226 0.0233 0.083 Uiso 1 1 calc R . .
C13 C 0.0348(2) 0.6249(9) 0.1108(4) 0.056(2) Uani 1 1 d . . .
C14 C 0.0303(2) 0.7562(9) 0.0712(4) 0.0507(19) Uani 1 1 d . . .
H14 H 0.0376 0.7647 0.0215 0.061 Uiso 1 1 calc R . .
C15 C 0.0158(2) 0.8694(9) 0.1022(4) 0.0496(18) Uani 1 1 d . . .
H15 H 0.0138 0.9575 0.0750 0.059 Uiso 1 1 calc R . .
C16 C 0.00689(17) 0.7381(6) 0.2120(3) 0.0287(12) Uani 1 1 d . . .
C17 C 0.02206(19) 0.6189(7) 0.1833(4) 0.0401(15) Uani 1 1 d . . .
H17 H 0.0241 0.5324 0.2122 0.048 Uiso 1 1 calc R . .
C18 C -0.0112(2) 0.9884(6) 0.2036(4) 0.0363(14) Uani 1 1 d . . .
H18A H -0.0456 0.9890 0.1884 0.044 Uiso 1 1 calc R . .
H18B H -0.0016 1.0733 0.1797 0.044 Uiso 1 1 calc R . .
Fe1 Fe 0.14863(3) 0.22295(11) 0.08826(7) 0.0593(4) Uani 1 1 d . . .
N1 N 0.00423(15) 0.8608(5) 0.1711(3) 0.0336(11) Uani 1 1 d . . .
F1 F 0.1297(7) 0.373(2) 0.4577(10) 0.132(11) Uani 0.48(3) 1 d PD B 1
F2 F 0.0694(10) 0.222(2) 0.4204(13) 0.099(8) Uani 0.48(3) 1 d PD B 1
F3 F 0.0623(8) 0.253(2) 0.2879(10) 0.094(10) Uani 0.48(3) 1 d PD B 1
F4 F 0.0616(8) 0.435(2) 0.3698(15) 0.101(8) Uani 0.48(3) 1 d PD B 1
F5 F 0.1310(9) 0.188(3) 0.3783(16) 0.157(11) Uani 0.48(3) 1 d PD B 1
F6 F 0.1204(11) 0.405(3) 0.3213(13) 0.123(10) Uani 0.48(3) 1 d PD B 1
P2 P 0.0960(4) 0.3119(10) 0.3733(7) 0.077(6) Uani 0.48(3) 1 d PD B 1
F1A F 0.1228(6) 0.3668(16) 0.4648(8) 0.077(6) Uani 0.52(3) 1 d PD B 2
F2A F 0.0529(5) 0.273(2) 0.4011(10) 0.076(6) Uani 0.52(3) 1 d PD B 2
F3A F 0.0704(6) 0.2517(18) 0.2849(7) 0.054(5) Uani 0.52(3) 1 d PD B 2
F4A F 0.0765(7) 0.4578(13) 0.3472(12) 0.082(6) Uani 0.52(3) 1 d PD B 2
F5A F 0.1153(7) 0.1566(10) 0.4030(9) 0.086(6) Uani 0.52(3) 1 d PD B 2
F6A F 0.1418(5) 0.3396(19) 0.3502(12) 0.079(5) Uani 0.52(3) 1 d PD B 2
P2A P 0.09715(16) 0.3094(7) 0.3745(4) 0.028(3) Uani 0.52(3) 1 d PD B 2
C19 C 0.1584(8) 0.714(3) 0.339(3) 0.094(11) Uani 0.38(3) 1 d PU C 1
H19A H 0.1774 0.7481 0.3934 0.141 Uiso 0.38(3) 1 calc PR C 1
H19B H 0.1776 0.6546 0.3157 0.141 Uiso 0.38(3) 1 calc PR C 1
H19C H 0.1321 0.6589 0.3433 0.141 Uiso 0.38(3) 1 calc PR C 1
C20 C 0.141(3) 0.830(10) 0.285(6) 0.072(10) Uani 0.38(3) 1 d PU C 1
C21 C 0.1782(14) 0.916(5) 0.282(3) 0.142(16) Uani 0.38(3) 1 d PU C 1
H21A H 0.1672 1.0138 0.2718 0.213 Uiso 0.38(3) 1 calc PR C 1
H21B H 0.1891 0.8849 0.2369 0.213 Uiso 0.38(3) 1 calc PR C 1
H21C H 0.2039 0.9109 0.3347 0.213 Uiso 0.38(3) 1 calc PR C 1
O1 O 0.1021(14) 0.849(4) 0.276(3) 0.069(10) Uani 0.38(3) 1 d PU C 1
C19A C 0.1580(6) 0.697(2) 0.259(2) 0.156(12) Uani 0.62(3) 1 d PU C 2
H19D H 0.1355 0.6232 0.2589 0.234 Uiso 0.62(3) 1 calc PR C 2
H19E H 0.1891 0.6701 0.2956 0.234 Uiso 0.62(3) 1 calc PR C 2
H19F H 0.1589 0.7087 0.2021 0.234 Uiso 0.62(3) 1 calc PR C 2
C20A C 0.1437(13) 0.831(6) 0.287(3) 0.053(5) Uani 0.62(3) 1 d PU C 2
C21A C 0.1812(6) 0.936(2) 0.3280(13) 0.091(7) Uani 0.62(3) 1 d PU C 2
H21D H 0.2044 0.9375 0.2994 0.137 Uiso 0.62(3) 1 calc PR C 2
H21E H 0.1964 0.9100 0.3862 0.137 Uiso 0.62(3) 1 calc PR C 2
H21F H 0.1672 1.0298 0.3251 0.137 Uiso 0.62(3) 1 calc PR C 2
O1A O 0.1037(7) 0.876(3) 0.2590(18) 0.062(6) Uani 0.62(3) 1 d PU C 2
C22 C 0.2579(13) 0.314(3) 0.489(2) 0.159(10) Uani 0.50 1 d PDU . 2
C23 C 0.2543(9) 0.458(3) 0.5122(18) 0.155(9) Uani 0.50 1 d PDU . 2
C24 C 0.249(3) 0.208(6) 0.544(3) 0.202(15) Uani 0.50 1 d PDU . 2
O2 O 0.2692(9) 0.282(3) 0.4288(14) 0.157(9) Uani 0.50 1 d PDU . 2

loop_
_atom_site_aniso_label
_atom_site_aniso_U_11
_atom_site_aniso_U_22
_atom_site_aniso_U_33
_atom_site_aniso_U_23
_atom_site_aniso_U_13
_atom_site_aniso_U_12
C1 0.049(11) 0.061(15) 0.097(13) -0.010(11) -0.001(10) 0.009(12)
C2 0.048(13) 0.052(14) 0.099(15) -0.025(12) -0.004(13) -0.012(14)
C3 0.057(13) 0.060(11) 0.100(14) -0.017(12) -0.005(14) -0.028(10)
C4 0.037(14) 0.089(13) 0.098(15) -0.017(12) -0.002(13) 0.000(13)
C5 0.039(13) 0.062(13) 0.101(14) -0.020(11) -0.008(11) 0.008(15)
C1A 0.043(9) 0.053(12) 0.079(8) -0.017(8) -0.006(7) -0.025(10)
C2A 0.040(7) 0.037(7) 0.111(12) -0.018(7) -0.003(8) -0.023(6)
C3A 0.037(6) 0.069(8) 0.090(10) 0.012(8) -0.001(8) -0.024(6)
C4A 0.030(8) 0.075(8) 0.085(10) -0.001(7) 0.004(9) -0.010(7)
C5A 0.021(6) 0.061(9) 0.087(8) 0.010(8) -0.010(6) 0.000(8)
C6 0.045(4) 0.036(4) 0.081(5) -0.014(4) 0.011(4) 0.004(3)
C7 0.042(4) 0.041(4) 0.073(5) -0.015(4) 0.021(4) -0.003(3)
C8 0.041(4) 0.081(6) 0.056(5) -0.013(4) 0.009(3) -0.027(4)
C9 0.036(4) 0.041(5) 0.106(7) 0.019(4) -0.027(4) -0.012(3)
C10 0.033(4) 0.062(5) 0.076(5) -0.022(4) 0.002(4) -0.005(3)
C11 0.056(4) 0.047(5) 0.054(4) -0.004(4) 0.000(4) -0.019(4)
C12 0.045(4) 0.089(7) 0.060(5) -0.021(5) -0.001(4) 0.000(4)
C13 0.022(3) 0.083(6) 0.057(4) -0.044(4) 0.004(3) 0.005(3)
C14 0.039(4) 0.083(6) 0.029(3) 0.000(4) 0.010(3) -0.006(4)
C15 0.037(3) 0.080(5) 0.030(3) 0.008(4) 0.009(3) -0.006(4)
C16 0.020(3) 0.035(3) 0.028(3) 0.000(3) 0.003(2) -0.001(2)
C17 0.030(3) 0.043(4) 0.041(3) -0.015(3) 0.003(3) 0.002(3)
C18 0.033(3) 0.023(3) 0.050(3) 0.005(3) 0.011(3) 0.001(3)
Fe1 0.0278(5) 0.0476(6) 0.0862(8) -0.0157(6) -0.0031(5) -0.0028(5)
N1 0.025(2) 0.045(3) 0.029(3) 0.005(2) 0.006(2) -0.004(2)
F1 0.094(13) 0.136(19) 0.093(15) 0.017(12) -0.069(11) -0.012(12)
F2 0.20(2) 0.057(9) 0.057(10) 0.008(7) 0.072(13) -0.013(11)
F3 0.131(16) 0.103(17) 0.047(12) -0.016(10) 0.027(10) -0.087(14)
F4 0.101(14) 0.094(14) 0.099(12) 0.001(9) 0.019(10) 0.064(12)
F5 0.20(2) 0.122(19) 0.168(18) 0.017(14) 0.088(16) 0.111(16)
F6 0.131(19) 0.127(18) 0.121(13) -0.007(12) 0.054(14) -0.074(16)
P2 0.134(11) 0.026(7) 0.079(9) 0.006(6) 0.048(9) 0.011(5)
F1A 0.082(10) 0.079(11) 0.064(10) -0.052(8) 0.017(8) -0.001(7)
F2A 0.077(8) 0.122(16) 0.041(7) -0.022(8) 0.037(6) -0.042(9)
F3A 0.084(9) 0.064(11) 0.024(8) -0.007(6) 0.031(7) -0.004(8)
F4A 0.071(10) 0.049(7) 0.101(13) -0.001(6) -0.004(8) 0.014(6)
F5A 0.151(13) 0.016(5) 0.082(9) 0.003(5) 0.026(8) -0.003(7)
F6A 0.053(7) 0.089(11) 0.113(11) -0.012(8) 0.051(7) -0.013(6)
P2A 0.019(3) 0.040(6) 0.022(4) -0.007(3) 0.002(3) 0.001(2)
C19 0.041(11) 0.078(17) 0.17(3) 0.054(17) 0.043(15) 0.006(11)
C20 0.048(13) 0.068(16) 0.078(19) 0.001(13) -0.008(15) 0.004(11)
C21 0.086(18) 0.14(3) 0.18(3) 0.12(2) 0.02(3) 0.001(19)
O1 0.055(11) 0.043(12) 0.09(2) -0.032(15) -0.001(12) 0.006(9)
C19A 0.047(9) 0.115(14) 0.27(3) -0.094(16) -0.001(14) 0.014(9)
C20A 0.023(7) 0.078(10) 0.067(11) 0.002(8) 0.025(8) 0.009(6)
C21A 0.037(6) 0.118(13) 0.094(13) -0.050(12) -0.011(9) 0.012(7)
O1A 0.018(5) 0.089(14) 0.073(10) -0.001(8) 0.005(5) 0.002(6)
C22 0.10(2) 0.21(2) 0.15(2) 0.010(16) 0.019(18) -0.002(19)
C23 0.077(14) 0.23(2) 0.18(2) -0.018(19) 0.072(16) 0.013(19)
C24 0.11(3) 0.28(3) 0.18(3) 0.05(2) 0.00(2) -0.05(3)
O2 0.13(2) 0.196(18) 0.102(14) 0.001(11) -0.021(12) 0.045(14)

loop_
_atom_type_symbol
_atom_type_description
_atom_type_scat_dispersion_real
_atom_type_scat_dispersion_imag
_atom_type_scat_source
C C 0.0033 0.0016 'International Tables Vol C Tables 4.2.6.8 and 6.1.1.4'
H H 0.0000 0.0000 'Internatonal Tables Vol C Tables 4.2.6.8 and 6.1.1.4'
N N 0.0061 0.0033 'International Tables Vol C Tables 4.2.6.8 and 6.1.1.4'
F F 0.0171 0.0103 'International Tables Vol C Tables 4.2.6.8 and 6.1.1.4'
P P 0.1023 0.0942 'International Tables Vol C Tables 4.2.6.8 and 6.1.1.4'
Fe Fe 0.3463 0.8444 'International Tables Vol C Tables 4.2.6.8 and 6.1.1.4'
O O 0.0106 0.0060 'International Tables Vol C Tables 4.2.6.8 and 6.1.1.4'

loop_
_geom_angle_atom_site_label_1
_geom_angle_atom_site_label_2
_geom_angle_atom_site_label_3
_geom_angle
_geom_angle_site_symmetry_1
_geom_angle_site_symmetry_3
C2 C1 C5 106(2) . .
C2 C1 Fe1 68(2) . .
C5 C1 Fe1 70(2) . .
C2 C1 H1 127.2 . .
C5 C1 H1 127.2 . .
Fe1 C1 H1 127.2 . .
C1 C2 C3 109.9(19) . .
C1 C2 Fe1 73(2) . .
C3 C2 Fe1 61(2) . .
C1 C2 H2 124.7 . .
C3 C2 H2 124.7 . .
Fe1 C2 H2 124.7 . .
C4 C3 C2 104.8(19) . .
C4 C3 Fe1 73(4) . .
C2 C3 Fe1 76(2) . .
C4 C3 H3 126.8 . .
C2 C3 H3 126.8 . .
Fe1 C3 H3 126.8 . .
C3 C4 C5 108.3(19) . .
C3 C4 Fe1 65(3) . .
C5 C4 Fe1 75(4) . .
C3 C4 H4 125.9 . .
C5 C4 H4 125.9 . .
Fe1 C4 H4 125.9 . .
C1 C5 C4 110.3(19) . .
C1 C5 Fe1 72.0(18) . .
C4 C5 Fe1 64(4) . .
C1 C5 H5 124.7 . .
C4 C5 H5 124.7 . .
Fe1 C5 H5 124.7 . .
C2A C1A C5A 107.0(17) . .
C2A C1A Fe1 73.7(11) . .
C5A C1A Fe1 70.0(13) . .
C2A C1A H1A 126.4 . .
C5A C1A H1A 126.4 . .
Fe1 C1A H1A 126.4 . .
C1A C2A C3A 109.0(14) . .
C1A C2A Fe1 66.8(10) . .
C3A C2A Fe1 71.4(9) . .
C1A C2A H2A 125.4 . .
C3A C2A H2A 125.4 . .
Fe1 C2A H2A 125.4 . .
C4A C3A C2A 105.9(13) . .
C4A C3A Fe1 69.2(18) . .
C2A C3A Fe1 68.0(8) . .
C4A C3A H3A 127.1 . .
C2A C3A H3A 127.1 . .
Fe1 C3A H3A 127.1 . .
C3A C4A C5A 108.2(14) . .
C3A C4A Fe1 72.4(16) . .
C5A C4A Fe1 66.7(17) . .
C3A C4A H4A 125.9 . .
C5A C4A H4A 125.9 . .
Fe1 C4A H4A 125.9 . .
C1A C5A C4A 109.8(14) . .
C1A C5A Fe1 69.2(12) . .
C4A C5A Fe1 73(2) . .
C1A C5A H5A 125.1 . .
C4A C5A H5A 125.1 . .
Fe1 C5A H5A 125.1 . .
C10 C6 C7 111.4(8) . .
C10 C6 Fe1 71.8(5) . .
C7 C6 Fe1 70.1(4) . .
C10 C6 H6 124.3 . .
C7 C6 H6 124.3 . .
Fe1 C6 H6 124.3 . .
C8 C7 C6 107.6(7) . .
C8 C7 Fe1 69.4(4) . .
C6 C7 Fe1 69.2(4) . .
C8 C7 H7 126.2 . .
C6 C7 H7 126.2 . .
Fe1 C7 H7 126.2 . .
C7 C8 C9 105.5(7) . .
C7 C8 Fe1 70.2(4) . .
C9 C8 Fe1 68.1(4) . .
C7 C8 H8 127.2 . .
C9 C8 H8 127.2 . .
Fe1 C8 H8 127.2 . .
C10 C9 C8 110.4(7) . .
C10 C9 Fe1 72.0(4) . .
C8 C9 Fe1 70.3(4) . .
C10 C9 H9 124.8 . .
C8 C9 H9 124.8 . .
Fe1 C9 H9 124.8 . .
C6 C10 C9 105.0(7) . .
C6 C10 C11 124.2(8) . .
C9 C10 C11 130.8(8) . .
C6 C10 Fe1 69.0(4) . .
C9 C10 Fe1 67.1(4) . .
C11 C10 Fe1 126.1(5) . .
C12 C11 C10 122.2(8) . .
C12 C11 H11 118.9 . .
C10 C11 H11 118.9 . .
C11 C12 C13 122.0(9) . .
C11 C12 H12 119.0 . .
C13 C12 H12 119.0 . .
C14 C13 C17 116.5(6) . .
C14 C13 C12 117.7(7) . .
C17 C13 C12 125.8(8) . .
C15 C14 C13 121.2(6) . .
C15 C14 H14 119.4 . .
C13 C14 H14 119.4 . .
C14 C15 N1 121.0(7) . .
C14 C15 H15 119.5 . .
N1 C15 H15 119.5 . .
N1 C16 C17 119.9(5) . .
N1 C16 C16 117.7(3) . 2
C17 C16 C16 122.3(4) . 2
C16 C17 C13 119.9(6) . .
C16 C17 H17 120.0 . .
C13 C17 H17 120.0 . .
N1 C18 C18 108.0(4) . 2
N1 C18 H18A 110.1 . .
C18 C18 H18A 110.1 2 .
N1 C18 H18B 110.1 . .
C18 C18 H18B 110.1 2 .
H18A C18 H18B 108.4 . .
C3 Fe1 C4 42.4(15) . .
C3 Fe1 C9 116.1(12) . .
C4 Fe1 C9 131.2(15) . .
C3 Fe1 C1A 49.8(13) . .
C4 Fe1 C1A 62.4(19) . .
C9 Fe1 C1A 147.7(6) . .
C3 Fe1 C5A 57.4(13) . .
C4 Fe1 C5A 34.3(16) . .
C9 Fe1 C5A 165.0(6) . .
C1A Fe1 C5A 40.8(6) . .
C3 Fe1 C6 155.4(13) . .
C4 Fe1 C6 154.7(13) . .
C9 Fe1 C6 66.7(3) . .
C1A Fe1 C6 113.7(6) . .
C5A Fe1 C6 125.4(6) . .
C3 Fe1 C8 131.5(12) . .
C4 Fe1 C8 111.6(19) . .
C9 Fe1 C8 41.6(3) . .
C1A Fe1 C8 170.7(6) . .
C5A Fe1 C8 130.3(6) . .
C6 Fe1 C8 68.2(3) . .
C3 Fe1 C7 163.6(12) . .
C4 Fe1 C7 122.3(17) . .
C9 Fe1 C7 68.0(3) . .
C1A Fe1 C7 135.2(6) . .
C5A Fe1 C7 114.4(6) . .
C6 Fe1 C7 40.8(3) . .
C8 Fe1 C7 40.3(3) . .
C3 Fe1 C10 125.8(12) . .
C4 Fe1 C10 166.2(13) . .
C9 Fe1 C10 40.9(3) . .
C1A Fe1 C10 117.8(6) . .
C5A Fe1 C10 154.0(6) . .
C6 Fe1 C10 39.2(3) . .
C8 Fe1 C10 69.8(3) . .
C7 Fe1 C10 68.3(3) . .
C3 Fe1 C2 43.1(10) . .
C4 Fe1 C2 68(2) . .
C9 Fe1 C2 132.8(10) . .
C1A Fe1 C2 15.3(10) . .
C5A Fe1 C2 53.6(11) . .
C6 Fe1 C2 115.5(13) . .
C8 Fe1 C2 172.7(12) . .
C7 Fe1 C2 146.5(13) . .
C10 Fe1 C2 108.8(10) . .
C3 Fe1 C2A 24.0(12) . .
C4 Fe1 C2A 63.4(18) . .
C9 Fe1 C2A 114.0(6) . .
C1A Fe1 C2A 39.5(6) . .
C5A Fe1 C2A 66.1(6) . .
C6 Fe1 C2A 131.4(6) . .
C8 Fe1 C2A 146.3(7) . .
C7 Fe1 C2A 171.5(6) . .
C10 Fe1 C2A 107.3(5) . .
C2 Fe1 C2A 26.5(9) . .
C3 Fe1 C4A 43.7(17) . .
C4 Fe1 C4A 6(2) . .
C9 Fe1 C4A 125.2(9) . .
C1A Fe1 C4A 68.2(11) . .
C5A Fe1 C4A 40.2(8) . .
C6 Fe1 C4A 156.5(7) . .
C8 Fe1 C4A 106.2(11) . .
C7 Fe1 C4A 120.3(9) . .
C10 Fe1 C4A 162.6(7) . .
C2 Fe1 C4A 72.9(16) . .
C2A Fe1 C4A 66.0(10) . .
C15 N1 C16 121.4(6) . .
C15 N1 C18 119.3(5) . .
C16 N1 C18 119.3(4) . .
F4 P2 F5 179.2(13) . .
F4 P2 F2 88.9(10) . .
F5 P2 F2 90.9(11) . .
F4 P2 F1 89.0(10) . .
F5 P2 F1 90.2(11) . .
F2 P2 F1 91.1(11) . .
F4 P2 F3 90.7(11) . .
F5 P2 F3 90.1(11) . .
F2 P2 F3 89.7(10) . .
F1 P2 F3 179.2(13) . .
F4 P2 F6 89.4(10) . .
F5 P2 F6 90.9(11) . .
F2 P2 F6 176.8(12) . .
F1 P2 F6 91.6(11) . .
F3 P2 F6 87.6(10) . .
F4A P2A F6A 93.0(8) . .
F4A P2A F5A 176.6(9) . .
F6A P2A F5A 90.4(7) . .
F4A P2A F3A 89.9(8) . .
F6A P2A F3A 91.0(8) . .
F5A P2A F3A 89.7(7) . .
F4A P2A F1A 89.9(8) . .
F6A P2A F1A 90.4(8) . .
F5A P2A F1A 90.5(7) . .
F3A P2A F1A 178.5(9) . .
F4A P2A F2A 89.2(8) . .
F6A P2A F2A 177.7(9) . .
F5A P2A F2A 87.4(8) . .
F3A P2A F2A 89.5(8) . .
F1A P2A F2A 89.1(8) . .
O1 C20 C21 134(9) . .
O1 C20 C19 111(7) . .
C21 C20 C19 111(6) . .
C20A C19A H19D 109.5 . .
C20A C19A H19E 109.5 . .
H19D C19A H19E 109.5 . .
C20A C19A H19F 109.5 . .
H19D C19A H19F 109.5 . .
H19E C19A H19F 109.5 . .
O1A C20A C19A 122(4) . .
O1A C20A C21A 117(4) . .
C19A C20A C21A 118(2) . .
C20A C21A H21D 109.5 . .
C20A C21A H21E 109.5 . .
H21D C21A H21E 109.5 . .
C20A C21A H21F 109.5 . .
H21D C21A H21F 109.5 . .
H21E C21A H21F 109.5 . .
C24 C22 O2 36(9) 7_556 .
C24 C22 C22 84(8) 7_556 7_556
O2 C22 C22 103(3) . 7_556
C24 C22 C23 126(10) 7_556 .
O2 C22 C23 122.0(19) . .
C22 C22 C23 134(4) 7_556 .
C24 C22 C24 107(7) 7_556 .
O2 C22 C24 122(2) . .
C22 C22 C24 23(3) 7_556 .
C23 C22 C24 116(3) . .
C22 C23 C24 15(3) . 7_556
C22 C24 O2 120(10) 7_556 7_556
C22 C24 C22 73(7) 7_556 .
O2 C24 C22 125(7) 7_556 .
C22 C24 C24 54(5) 7_556 7_556
O2 C24 C24 131(10) 7_556 7_556
C22 C24 C24 19(3) . 7_556
C22 C24 C23 40(8) 7_556 7_556
O2 C24 C23 117(7) 7_556 7_556
C22 C24 C23 105(2) . 7_556
C24 C24 C23 88(4) 7_556 7_556
C24 O2 C22 24(7) 7_556 .

loop_
_geom_bond_atom_site_label_1
_geom_bond_atom_site_label_2
_geom_bond_distance
_geom_bond_site_symmetry_2
C1 C2 1.38(3) .
C1 C5 1.40(2) .
C1 Fe1 2.14(3) .
C1 H1 1.0000 .
C2 C3 1.46(3) .
C2 Fe1 2.08(4) .
C2 H2 1.0000 .
C3 C4 1.39(2) .
C3 Fe1 1.87(4) .
C3 H3 1.0000 .
C4 C5 1.41(2) .
C4 Fe1 1.97(9) .
C4 H4 1.0000 .
C5 Fe1 2.11(5) .
C5 H5 1.0000 .
C1A C2A 1.38(2) .
C1A C5A 1.395(19) .
C1A Fe1 2.00(2) .
C1A H1A 1.0000 .
C2A C3A 1.46(2) .
C2A Fe1 2.085(13) .
C2A H2A 1.0000 .
C3A C4A 1.388(16) .
C3A Fe1 2.132(17) .
C3A H3A 1.0000 .
C4A C5A 1.410(17) .
C4A Fe1 2.09(4) .
C4A H4A 1.0000 .
C5A Fe1 2.01(2) .
C5A H5A 1.0000 .
C6 C10 1.369(11) .
C6 C7 1.414(9) .
C6 Fe1 2.024(7) .
C6 H6 1.0000 .
C7 C8 1.401(10) .
C7 Fe1 2.036(7) .
C7 H7 1.0000 .
C8 C9 1.430(11) .
C8 Fe1 2.026(7) .
C8 H8 1.0000 .
C9 C10 1.418(12) .
C9 Fe1 1.996(7) .
C9 H9 1.0000 .
C10 C11 1.556(11) .
C10 Fe1 2.060(7) .
C11 C12 1.227(11) .
C11 H11 0.9500 .
C12 C13 1.439(10) .
C12 H12 0.9500 .
C13 C14 1.404(10) .
C13 C17 1.416(9) .
C14 C15 1.335(10) .
C14 H14 0.9500 .
C15 N1 1.338(7) .
C15 H15 0.9500 .
C16 N1 1.348(7) .
C16 C17 1.372(8) .
C16 C16 1.492(11) 2
C17 H17 0.9500 .
C18 N1 1.473(7) .
C18 C18 1.505(11) 2
C18 H18A 0.9900 .
C18 H18B 0.9900 .
F1 P2 1.576(11) .
F2 P2 1.567(12) .
F3 P2 1.583(11) .
F4 P2 1.554(12) .
F5 P2 1.567(12) .
F6 P2 1.598(12) .
F1A P2A 1.578(9) .
F2A P2A 1.590(9) .
F3A P2A 1.576(9) .
F4A P2A 1.551(10) .
F5A P2A 1.573(10) .
F6A P2A 1.567(9) .
C19 C20 1.41(10) .
C19 H19A 0.9800 .
C19 H19B 0.9800 .
C19 H19C 0.9800 .
C20 O1 1.16(8) .
C20 C21 1.41(8) .
C21 H21A 0.9800 .
C21 H21B 0.9800 .
C21 H21C 0.9800 .
C19A C20A 1.48(5) .
C19A H19D 0.9800 .
C19A H19E 0.9800 .
C19A H19F 0.9800 .
C20A O1A 1.22(5) .
C20A C21A 1.50(5) .
C21A H21D 0.9800 .
C21A H21E 0.9800 .
C21A H21F 0.9800 .
C22 C24 0.57(8) 7_556
C22 O2 1.231(19) .
C22 C22 1.40(7) 7_556
C22 C23 1.440(16) .
C22 C24 1.452(16) .
C23 C24 1.83(8) 7_556
C24 C22 0.57(8) 7_556
C24 O2 0.84(6) 7_556
C24 C24 1.71(6) 7_556
C24 C23 1.83(8) 7_556
O2 C24 0.84(6) 7_556

loop_
_geom_torsion_atom_site_label_1
_geom_torsion_atom_site_label_2
_geom_torsion_atom_site_label_3
_geom_torsion_atom_site_label_4
_geom_torsion
_geom_torsion_site_symmetry_1
_geom_torsion_site_symmetry_4
C5 C1 C2 C3 10(5) . .
Fe1 C1 C2 C3 -50(3) . .
C5 C1 C2 Fe1 60(3) . .
C1 C2 C3 C4 -11(6) . .
Fe1 C2 C3 C4 -67(5) . .
C1 C2 C3 Fe1 57(3) . .
C2 C3 C4 C5 7(8) . .
Fe1 C3 C4 C5 -63(6) . .
C2 C3 C4 Fe1 70(3) . .
C2 C1 C5 C4 -6(7) . .
Fe1 C1 C5 C4 53(6) . .
C2 C1 C5 Fe1 -59(3) . .
C3 C4 C5 C1 0(9) . .
Fe1 C4 C5 C1 -57(4) . .
C3 C4 C5 Fe1 57(5) . .
C5A C1A C2A C3A 3(2) . .
Fe1 C1A C2A C3A -59.0(11) . .
C5A C1A C2A Fe1 62.5(16) . .
C1A C2A C3A C4A -3(3) . .
Fe1 C2A C3A C4A -59(2) . .
C1A C2A C3A Fe1 56.2(12) . .
C2A C3A C4A C5A 1(4) . .
Fe1 C3A C4A C5A -57(3) . .
C2A C3A C4A Fe1 58.4(14) . .
C2A C1A C5A C4A -3(3) . .
Fe1 C1A C5A C4A 62(3) . .
C2A C1A C5A Fe1 -65.0(14) . .
C3A C4A C5A C1A 1(4) . .
Fe1 C4A C5A C1A -60(2) . .
C3A C4A C5A Fe1 61(3) . .
C10 C6 C7 C8 1.1(8) . .
Fe1 C6 C7 C8 -59.0(5) . .
C10 C6 C7 Fe1 60.1(5) . .
C6 C7 C8 C9 -0.4(7) . .
Fe1 C7 C8 C9 -59.2(4) . .
C6 C7 C8 Fe1 58.8(5) . .
C7 C8 C9 C10 -0.4(7) . .
Fe1 C8 C9 C10 -61.0(5) . .
C7 C8 C9 Fe1 60.6(5) . .
C7 C6 C10 C9 -1.3(8) . .
Fe1 C6 C10 C9 57.8(5) . .
C7 C6 C10 C11 -179.2(6) . .
Fe1 C6 C10 C11 -120.2(6) . .
C7 C6 C10 Fe1 -59.0(5) . .
C8 C9 C10 C6 1.0(8) . .
Fe1 C9 C10 C6 -59.0(5) . .
C8 C9 C10 C11 178.8(6) . .
Fe1 C9 C10 C11 118.7(7) . .
C8 C9 C10 Fe1 60.0(5) . .
C6 C10 C11 C12 177.6(7) . .
C9 C10 C11 C12 0.3(12) . .
Fe1 C10 C11 C12 89.9(9) . .
C10 C11 C12 C13 179.2(6) . .
C11 C12 C13 C14 173.3(7) . .
C11 C12 C13 C17 -5.8(11) . .
C17 C13 C14 C15 1.6(9) . .
C12 C13 C14 C15 -177.6(6) . .
C13 C14 C15 N1 -1.5(10) . .
N1 C16 C17 C13 -0.2(8) . .
C16 C16 C17 C13 -179.9(6) 2 .
C14 C13 C17 C16 -0.8(8) . .
C12 C13 C17 C16 178.4(6) . .
C2 C3 Fe1 C4 -111(3) . .
C4 C3 Fe1 C9 -123(2) . .
C2 C3 Fe1 C9 125.8(16) . .
C4 C3 Fe1 C1A 92(2) . .
C2 C3 Fe1 C1A -19.1(16) . .
C4 C3 Fe1 C5A 41(2) . .
C2 C3 Fe1 C5A -69.7(18) . .
C4 C3 Fe1 C6 146(3) . .
C2 C3 Fe1 C6 35(4) . .
C4 C3 Fe1 C8 -76(2) . .
C2 C3 Fe1 C8 173.1(14) . .
C4 C3 Fe1 C7 -23(5) . .
C2 C3 Fe1 C7 -134(4) . .
C4 C3 Fe1 C10 -170(2) . .
C2 C3 Fe1 C10 79.0(19) . .
C4 C3 Fe1 C2 111(3) . .
C4 C3 Fe1 C2A 146(4) . .
C2 C3 Fe1 C2A 35(2) . .
C4 C3 Fe1 C4A -9(3) . .
C2 C3 Fe1 C4A -120(3) . .
C5 C4 Fe1 C3 119(4) . .
C3 C4 Fe1 C9 85(3) . .
C5 C4 Fe1 C9 -156.6(19) . .
C3 C4 Fe1 C1A -59(2) . .
C5 C4 Fe1 C1A 59(2) . .
C3 C4 Fe1 C5A -101(4) . .
C5 C4 Fe1 C5A 18(2) . .
C3 C4 Fe1 C6 -147(3) . .
C5 C4 Fe1 C6 -28(6) . .
C3 C4 Fe1 C8 129(2) . .
C5 C4 Fe1 C8 -113(3) . .
C3 C4 Fe1 C7 172.5(18) . .
C5 C4 Fe1 C7 -69(3) . .
C3 C4 Fe1 C10 35(9) . .
C5 C4 Fe1 C10 154(6) . .
C3 C4 Fe1 C2 -43.6(18) . .
C5 C4 Fe1 C2 75(3) . .
C3 C4 Fe1 C2A -14.9(18) . .
C5 C4 Fe1 C2A 104(3) . .
C3 C4 Fe1 C4A 99(19) . .
C5 C4 Fe1 C4A -142(22) . .
C10 C9 Fe1 C3 -115.5(14) . .
C8 C9 Fe1 C3 124.1(14) . .
C10 C9 Fe1 C4 -164(2) . .
C8 C9 Fe1 C4 76(2) . .
C10 C9 Fe1 C1A -60.4(13) . .
C8 C9 Fe1 C1A 179.2(12) . .
C10 C9 Fe1 C5A -176(2) . .
C8 C9 Fe1 C5A 64(2) . .
C10 C9 Fe1 C6 37.6(4) . .
C8 C9 Fe1 C6 -82.9(5) . .
C10 C9 Fe1 C8 120.4(6) . .
C10 C9 Fe1 C7 81.9(5) . .
C8 C9 Fe1 C7 -38.5(4) . .
C8 C9 Fe1 C10 -120.4(6) . .
C10 C9 Fe1 C2 -66.4(19) . .
C8 C9 Fe1 C2 173.2(18) . .
C10 C9 Fe1 C2A -89.1(7) . .
C8 C9 Fe1 C2A 150.5(7) . .
C10 C9 Fe1 C4A -165.7(11) . .
C8 C9 Fe1 C4A 73.8(11) . .
C2A C1A Fe1 C3 31.3(17) . .
C5A C1A Fe1 C3 -84(2) . .
C2A C1A Fe1 C4 80.7(18) . .
C5A C1A Fe1 C4 -34.8(19) . .
C2A C1A Fe1 C9 -43.6(19) . .
C5A C1A Fe1 C9 -159.1(11) . .
C2A C1A Fe1 C5A 115.5(16) . .
C2A C1A Fe1 C6 -127.1(10) . .
C5A C1A Fe1 C6 117.4(10) . .
C2A C1A Fe1 C8 133(4) . .
C5A C1A Fe1 C8 18(5) . .
C2A C1A Fe1 C7 -170.1(8) . .
C5A C1A Fe1 C7 74.5(13) . .
C2A C1A Fe1 C10 -83.7(12) . .
C5A C1A Fe1 C10 160.9(9) . .
C2A C1A Fe1 C2 -27(5) . .
C5A C1A Fe1 C2 -142(7) . .
C5A C1A Fe1 C2A -115.5(16) . .
C2A C1A Fe1 C4A 78.3(12) . .
C5A C1A Fe1 C4A -37.2(9) . .
C1A C5A Fe1 C3 64.4(19) . .
C4A C5A Fe1 C3 -55(2) . .
C1A C5A Fe1 C4 116(4) . .
C4A C5A Fe1 C4 -3(4) . .
C1A C5A Fe1 C9 132(2) . .
C4A C5A Fe1 C9 13(3) . .
C4A C5A Fe1 C1A -119.5(18) . .
C1A C5A Fe1 C6 -86.0(12) . .
C4A C5A Fe1 C6 154.5(14) . .
C1A C5A Fe1 C8 -176.3(10) . .
C4A C5A Fe1 C8 64.2(16) . .
C1A C5A Fe1 C7 -131.7(10) . .
C4A C5A Fe1 C7 108.7(15) . .
C1A C5A Fe1 C10 -41.4(19) . .
C4A C5A Fe1 C10 -160.9(16) . .
C1A C5A Fe1 C2 12(2) . .
C4A C5A Fe1 C2 -108(2) . .
C1A C5A Fe1 C2A 38.9(11) . .
C4A C5A Fe1 C2A -80.6(15) . .
C1A C5A Fe1 C4A 119.5(18) . .
C10 C6 Fe1 C3 63(3) . .
C7 C6 Fe1 C3 -175(3) . .
C10 C6 Fe1 C4 -179(4) . .
C7 C6 Fe1 C4 -57(4) . .
C10 C6 Fe1 C9 -39.2(5) . .
C7 C6 Fe1 C9 82.7(5) . .
C10 C6 Fe1 C1A 105.5(8) . .
C7 C6 Fe1 C1A -132.6(7) . .
C10 C6 Fe1 C5A 150.8(7) . .
C7 C6 Fe1 C5A -87.3(8) . .
C10 C6 Fe1 C8 -84.4(5) . .
C7 C6 Fe1 C8 37.5(5) . .
C10 C6 Fe1 C7 -121.9(7) . .
C7 C6 Fe1 C10 121.9(7) . .
C10 C6 Fe1 C2 88.7(12) . .
C7 C6 Fe1 C2 -149.4(12) . .
C10 C6 Fe1 C2A 63.0(9) . .
C7 C6 Fe1 C2A -175.1(8) . .
C10 C6 Fe1 C4A -165(3) . .
C7 C6 Fe1 C4A -43(3) . .
C7 C8 Fe1 C3 159.6(16) . .
C9 C8 Fe1 C3 -83.6(17) . .
C7 C8 Fe1 C4 114.8(14) . .
C9 C8 Fe1 C4 -128.3(14) . .
C7 C8 Fe1 C9 -116.9(7) . .
C7 C8 Fe1 C1A 66(4) . .
C9 C8 Fe1 C1A -177(4) . .
C7 C8 Fe1 C5A 80.8(8) . .
C9 C8 Fe1 C5A -162.3(8) . .
C7 C8 Fe1 C6 -37.9(4) . .
C9 C8 Fe1 C6 79.0(5) . .
C9 C8 Fe1 C7 116.9(7) . .
C7 C8 Fe1 C10 -79.9(5) . .
C9 C8 Fe1 C10 37.0(5) . .
C7 C8 Fe1 C2 -160(9) . .
C9 C8 Fe1 C2 -43(9) . .
C7 C8 Fe1 C2A -171.1(8) . .
C9 C8 Fe1 C2A -54.2(10) . .
C7 C8 Fe1 C4A 118.0(7) . .
C9 C8 Fe1 C4A -125.1(8) . .
C8 C7 Fe1 C3 -68(4) . .
C6 C7 Fe1 C3 173(4) . .
C8 C7 Fe1 C4 -86.0(18) . .
C6 C7 Fe1 C4 154.8(17) . .
C8 C7 Fe1 C9 39.8(5) . .
C6 C7 Fe1 C9 -79.5(5) . .
C8 C7 Fe1 C1A -167.9(9) . .
C6 C7 Fe1 C1A 72.9(9) . .
C8 C7 Fe1 C5A -124.2(7) . .
C6 C7 Fe1 C5A 116.6(7) . .
C8 C7 Fe1 C6 119.2(6) . .
C6 C7 Fe1 C8 -119.2(6) . .
C8 C7 Fe1 C10 84.0(5) . .
C6 C7 Fe1 C10 -35.2(5) . .
C8 C7 Fe1 C2 175.5(18) . .
C6 C7 Fe1 C2 56.3(19) . .
C8 C7 Fe1 C2A 145(4) . .
C6 C7 Fe1 C2A 25(4) . .
C8 C7 Fe1 C4A -79.1(10) . .
C6 C7 Fe1 C4A 161.7(10) . .
C6 C10 Fe1 C3 -152.8(16) . .
C9 C10 Fe1 C3 89.7(16) . .
C11 C10 Fe1 C3 -35.1(17) . .
C6 C10 Fe1 C4 179(8) . .
C9 C10 Fe1 C4 61(8) . .
C11 C10 Fe1 C4 -64(8) . .
C6 C10 Fe1 C9 117.5(6) . .
C11 C10 Fe1 C9 -124.7(10) . .
C6 C10 Fe1 C1A -94.1(8) . .
C9 C10 Fe1 C1A 148.3(8) . .
C11 C10 Fe1 C1A 23.6(11) . .
C6 C10 Fe1 C5A -64.9(14) . .
C9 C10 Fe1 C5A 177.5(13) . .
C11 C10 Fe1 C5A 52.8(17) . .
C9 C10 Fe1 C6 -117.5(6) . .
C11 C10 Fe1 C6 117.7(10) . .
C6 C10 Fe1 C8 79.9(5) . .
C9 C10 Fe1 C8 -37.6(4) . .
C11 C10 Fe1 C8 -162.4(8) . .
C6 C10 Fe1 C7 36.6(5) . .
C9 C10 Fe1 C7 -80.9(5) . .
C11 C10 Fe1 C7 154.3(8) . .
C6 C10 Fe1 C2 -107.7(14) . .
C9 C10 Fe1 C2 134.8(14) . .
C11 C10 Fe1 C2 10.0(16) . .
C6 C10 Fe1 C2A -135.6(8) . .
C9 C10 Fe1 C2A 106.9(8) . .
C11 C10 Fe1 C2A -17.9(10) . .
C6 C10 Fe1 C4A 160(3) . .
C9 C10 Fe1 C4A 42(4) . .
C11 C10 Fe1 C4A -83(4) . .
C1 C2 Fe1 C3 -125(3) . .
C1 C2 Fe1 C4 -82.1(19) . .
C3 C2 Fe1 C4 42.9(14) . .
C1 C2 Fe1 C9 151.6(15) . .
C3 C2 Fe1 C9 -83(2) . .
C1 C2 Fe1 C1A -16(5) . .
C3 C2 Fe1 C1A 109(6) . .
C1 C2 Fe1 C5A -46.0(19) . .
C3 C2 Fe1 C5A 79(2) . .
C1 C2 Fe1 C6 70(2) . .
C3 C2 Fe1 C6 -164.6(18) . .
C1 C2 Fe1 C8 -170(7) . .
C3 C2 Fe1 C8 -45(9) . .
C1 C2 Fe1 C7 33(3) . .
C3 C2 Fe1 C7 158(2) . .
C1 C2 Fe1 C10 112.3(19) . .
C3 C2 Fe1 C10 -122.8(18) . .
C1 C2 Fe1 C2A -156(4) . .
C3 C2 Fe1 C2A -31(3) . .
C1 C2 Fe1 C4A -86(2) . .
C3 C2 Fe1 C4A 39(2) . .
C1A C2A Fe1 C3 -103(3) . .
C3A C2A Fe1 C3 18(3) . .
C1A C2A Fe1 C4 -78(2) . .
C3A C2A Fe1 C4 43.1(19) . .
C1A C2A Fe1 C9 156.2(11) . .
C3A C2A Fe1 C9 -82.6(9) . .
C3A C2A Fe1 C1A 121.2(14) . .
C1A C2A Fe1 C5A -40.2(10) . .
C3A C2A Fe1 C5A 81.0(9) . .
C1A C2A Fe1 C6 76.8(12) . .
C3A C2A Fe1 C6 -162.0(8) . .
C1A C2A Fe1 C8 -167.7(10) . .
C3A C2A Fe1 C8 -46.4(12) . .
C1A C2A Fe1 C7 55(4) . .
C3A C2A Fe1 C7 176(3) . .
C1A C2A Fe1 C10 112.9(11) . .
C3A C2A Fe1 C10 -125.9(8) . .
C1A C2A Fe1 C2 15(3) . .
C3A C2A Fe1 C2 137(3) . .
C1A C2A Fe1 C4A -84.4(13) . .
C3A C2A Fe1 C4A 36.9(9) . .
C3A C4A Fe1 C3 -28.0(16) . .
C5A C4A Fe1 C3 92(2) . .
C3A C4A Fe1 C4 -102(21) . .
C5A C4A Fe1 C4 17(19) . .
C3A C4A Fe1 C9 64.4(19) . .
C5A C4A Fe1 C9 -176.0(10) . .
C3A C4A Fe1 C1A -81.9(15) . .
C5A C4A Fe1 C1A 37.7(13) . .
C3A C4A Fe1 C5A -120(2) . .
C3A C4A Fe1 C6 178.5(16) . .
C5A C4A Fe1 C6 -62(3) . .
C3A C4A Fe1 C8 106.0(15) . .
C5A C4A Fe1 C8 -134.3(13) . .
C3A C4A Fe1 C7 147.5(12) . .
C5A C4A Fe1 C7 -92.9(16) . .
C3A C4A Fe1 C10 32(4) . .
C5A C4A Fe1 C10 151(3) . .
C3A C4A Fe1 C2 -66.4(16) . .
C5A C4A Fe1 C2 53.2(16) . .
C3A C4A Fe1 C2A -39.0(13) . .
C5A C4A Fe1 C2A 80.7(15) . .
C14 C15 N1 C16 0.4(9) . .
C14 C15 N1 C18 179.5(6) . .
C17 C16 N1 C15 0.4(8) . .
C16 C16 N1 C15 -179.8(5) 2 .
C17 C16 N1 C18 -178.7(5) . .
C16 C16 N1 C18 1.0(8) 2 .
C18 C18 N1 C15 -138.3(6) 2 .
C18 C18 N1 C16 40.9(7) 2 .
O2 C22 C23 C24 44(10) . 7_556
C22 C22 C23 C24 -121(16) 7_556 7_556
C24 C22 C23 C24 -138(11) . 7_556
C24 C22 C24 C22 0.005(18) 7_556 7_556
O2 C22 C24 C22 -36(10) . 7_556
C23 C22 C24 C22 146(11) . 7_556
C24 C22 C24 O2 -115(17) 7_556 7_556
O2 C22 C24 O2 -152(8) . 7_556
C22 C22 C24 O2 -115(17) 7_556 7_556
C23 C22 C24 O2 31(8) . 7_556
O2 C22 C24 C24 -36(10) . 7_556
C22 C22 C24 C24 -0.01(4) 7_556 7_556
C23 C22 C24 C24 146(11) . 7_556
C24 C22 C24 C23 24(7) 7_556 7_556
O2 C22 C24 C23 -12(4) . 7_556
C22 C22 C24 C23 24(7) 7_556 7_556
C23 C22 C24 C23 170(4) . 7_556
C22 C22 O2 C24 61(13) 7_556 7_556
C23 C22 O2 C24 -108(15) . 7_556
C24 C22 O2 C24 74(14) . 7_556
